data_1513641
loop_
_publ_author_name
'Jim\'enez, \'Angel J.'
'Lin, Mei-Jin'
'Burschka, Christian'
'Becker, Johannes'
'Settels, Volker'
'Engels, Bernd'
'W\"urthner, Frank'

_publ_section_title
;
 Structure--property relationships for 1,7-diphenoxy-perylene bisimides in
 solution and in the solid state
;
_journal_issue 2
_journal_name_full 'Chemical Science'
_journal_page_first 608
_journal_paper_doi 10.1039/c3sc52344f
_journal_volume 5
_journal_year 2014
_chemical_formula_moiety 'C60 H62 N2 O6,   0.89(C H2 Cl2)'
_chemical_formula_sum 'C61 H64 Cl2 N2 O6'
_chemical_formula_weight 992.04
_chemical_name_systematic
;
 ?
;
_space_group_crystal_system monoclinic
_space_group_IT_number 14
_space_group_name_Hall '-P 2yn'
_space_group_name_H-M_alt 'P 1 21/n 1'
_symmetry_space_group_name_Hall '-P 2yn'
_symmetry_space_group_name_H-M 'P 1 21/n 1'
_atom_sites_solution_hydrogens geom
_audit_creation_method SHELXL-2012
_cell_angle_alpha 90
_cell_angle_beta 99.08(3)
_cell_angle_gamma 90
_cell_formula_units_Z 4
_cell_length_a 13.495(3)
_cell_length_b 14.896(3)
_cell_length_c 26.835(5)
_cell_measurement_reflns_used 14693
_cell_measurement_temperature 293(2)
_cell_measurement_theta_max 27.5156
_cell_measurement_theta_min 3.0326
_cell_volume 5326.8(19)
_computing_cell_refinement 'CrystalClear (Rigaku Inc., 2007)'
_computing_data_collection 'CrystalClear (Rigaku Inc., 2007)'
_computing_data_reduction 'CrystalClear (Rigaku Inc., 2007)'
_computing_publication_material 'SHELXL-2012 (Sheldrick, 2012)'
_computing_structure_refinement 'SHELXL-2012 (Sheldrick, 2012)'
_computing_structure_solution 'SHELXS-97 (Sheldrick, 1990)'
_diffrn_ambient_temperature 293(2)
_diffrn_detector_area_resol_mean 28.5714
_diffrn_measured_fraction_theta_full 0.792
_diffrn_measured_fraction_theta_max 0.997
_diffrn_measurement_device_type
;
Saturn724 (2x2 bin mode)
;
_diffrn_measurement_method dtprofit.ref
_diffrn_radiation_monochromator graphite
_diffrn_radiation_source 'fine-focus sealed tube'
_diffrn_radiation_type MoK\a
_diffrn_radiation_wavelength 0.71073
_diffrn_reflns_av_R_equivalents 0.0678
_diffrn_reflns_av_unetI/netI 0.0617
_diffrn_reflns_Laue_measured_fraction_full 0.792
_diffrn_reflns_Laue_measured_fraction_max 0.997
_diffrn_reflns_limit_h_max 11
_diffrn_reflns_limit_h_min -14
_diffrn_reflns_limit_k_max 16
_diffrn_reflns_limit_k_min -16
_diffrn_reflns_limit_l_max 28
_diffrn_reflns_limit_l_min -29
_diffrn_reflns_number 31594
_diffrn_reflns_point_group_measured_fraction_full 0.792
_diffrn_reflns_point_group_measured_fraction_max 0.997
_diffrn_reflns_theta_full 25.242
_diffrn_reflns_theta_max 23.256
_diffrn_reflns_theta_min 3.057
_exptl_absorpt_coefficient_mu 0.175
_exptl_absorpt_correction_T_max .981
_exptl_absorpt_correction_T_min .974
_exptl_absorpt_correction_type numerical
_exptl_crystal_colour red
_exptl_crystal_density_diffrn 1.237
_exptl_crystal_description prism
_exptl_crystal_F_000 2104
_exptl_crystal_size_max .36
_exptl_crystal_size_mid .32
_exptl_crystal_size_min .26
_refine_diff_density_max 0.412
_refine_diff_density_min -0.269
_refine_diff_density_rms 0.040
_refine_ls_extinction_method none
_refine_ls_goodness_of_fit_ref 1.326
_refine_ls_hydrogen_treatment constr
_refine_ls_matrix_type full
_refine_ls_number_parameters 688
_refine_ls_number_reflns 7622
_refine_ls_number_restraints 128
_refine_ls_restrained_S_all 1.329
_refine_ls_R_factor_all 0.1537
_refine_ls_R_factor_gt 0.1354
_refine_ls_shift/su_max 0.000
_refine_ls_shift/su_mean 0.000
_refine_ls_structure_factor_coef Fsqd
_refine_ls_weighting_details
;
 w=1/[\s^2^(Fo^2^)+(0.0468P)^2^+7.6166P]
 where P=(Fo^2^+2Fc^2^)/3
;
_refine_ls_weighting_scheme calc
_refine_ls_wR_factor_gt 0.2393
_refine_ls_wR_factor_ref 0.2485
_reflns_Friedel_coverage 0.000
_reflns_number_gt 6540
_reflns_number_total 7622
_reflns_threshold_expression 'I > 2\s(I)'
_cod_data_source_file c3sc52344f.txt
_cod_data_source_block mj06qr
_cod_database_code 1513641
_shelx_space_group_comment
;
The symmetry employed for this shelxl refinement is uniquely defined
by the following loop, which should always be used as a source of
symmetry information in preference to the above space-group names.
They are only intended as comments.
;
_shelxl_version_number 2012-6

loop_
_space_group_symop_operation_xyz
'x, y, z'
'-x+1/2, y+1/2, -z+1/2'
'-x, -y, -z'
'x-1/2, -y-1/2, z-1/2'

loop_
_atom_site_label
_atom_site_type_symbol
_atom_site_fract_x
_atom_site_fract_y
_atom_site_fract_z
_atom_site_U_iso_or_equiv
_atom_site_adp_type
_atom_site_occupancy
_atom_site_site_symmetry_order
_atom_site_calc_flag
_atom_site_refinement_flags_posn
_atom_site_refinement_flags_adp
_atom_site_refinement_flags_occupancy
_atom_site_disorder_assembly
_atom_site_disorder_group
C1 C 0.2045(4) 0.6708(4) 0.52267(19) 0.0519(14) Uani 1 1 d . . . . .
C2 C 0.1332(4) 0.7038(4) 0.4833(2) 0.0582(15) Uani 1 1 d . . . . .
H2 H 0.1541 0.7401 0.4588 0.070 Uiso 1 1 calc R U . . .
C3 C 0.0337(4) 0.6838(4) 0.48022(19) 0.0541(14) Uani 1 1 d . . . C .
C4 C -0.0384(5) 0.7201(5) 0.4380(2) 0.0694(17) Uani 1 1 d . . . . .
C5 C -0.1744(5) 0.6367(4) 0.4687(2) 0.0634(16) Uani 1 1 d . . . . .
C6 C -0.1017(4) 0.6055(4) 0.5115(2) 0.0569(14) Uani 1 1 d . . . C .
C7 C -0.1315(4) 0.5501(4) 0.5469(2) 0.0634(16) Uani 1 1 d . . . . .
H7 H -0.1974 0.5295 0.5422 0.076 Uiso 1 1 calc R U . C .
C8 C -0.0665(4) 0.5238(4) 0.5894(2) 0.0612(15) Uani 1 1 d . . . C .
H8 H -0.0905 0.4869 0.6128 0.073 Uiso 1 1 calc R U . . .
C9 C 0.0341(4) 0.5507(3) 0.59859(18) 0.0463(13) Uani 1 1 d . . . . .
C10 C 0.1012(4) 0.5337(3) 0.64637(18) 0.0464(13) Uani 1 1 d . . . C .
C11 C 0.0697(4) 0.5042(4) 0.69081(19) 0.0532(14) Uani 1 1 d . . . . .
C12 C 0.1373(4) 0.4887(4) 0.7340(2) 0.0605(15) Uani 1 1 d . . . C .
H12 H 0.1130 0.4736 0.7635 0.073 Uiso 1 1 calc R U . . .
C13 C 0.2385(4) 0.4947(4) 0.73520(19) 0.0548(14) Uani 1 1 d . . . . .
C14 C 0.3086(4) 0.4684(4) 0.7813(2) 0.0621(15) Uani 1 1 d . . . C .
C15 C 0.4517(5) 0.4968(4) 0.7366(2) 0.0669(16) Uani 1 1 d . . . C .
C16 C 0.3801(4) 0.5260(4) 0.6920(2) 0.0544(14) Uani 1 1 d . . . . .
C17 C 0.4155(4) 0.5531(4) 0.6495(2) 0.0646(16) Uani 1 1 d . . . C .
H17 H 0.4842 0.5523 0.6489 0.077 Uiso 1 1 calc R U . . .
C18 C 0.3503(4) 0.5819(4) 0.6071(2) 0.0604(15) Uani 1 1 d . . . . .
H18 H 0.3771 0.6010 0.5790 0.072 Uiso 1 1 calc R U . C .
C19 C 0.2464(4) 0.5834(3) 0.60487(19) 0.0499(13) Uani 1 1 d . . . C .
C20 C 0.1769(4) 0.6183(3) 0.56167(18) 0.0466(13) Uani 1 1 d . . . . .
C21 C 0.2751(4) 0.5236(4) 0.69112(19) 0.0519(13) Uani 1 1 d . . . C .
C22 C 0.2062(4) 0.5479(3) 0.64742(18) 0.0468(13) Uani 1 1 d . . . . .
C23 C 0.0715(4) 0.5997(3) 0.55944(17) 0.0457(12) Uani 1 1 d . . . C .
C24 C 0.0013(4) 0.6288(3) 0.51744(19) 0.0524(14) Uani 1 1 d . . . . .
C25 C 0.3346(4) 0.7518(4) 0.4902(2) 0.0563(14) Uani 1 1 d . . . . .
C26 C 0.3402(5) 0.8405(4) 0.5042(2) 0.0638(16) Uani 1 1 d . . . . .
C27 C 0.3794(5) 0.8998(4) 0.4728(3) 0.085(2) Uani 1 1 d . . . . .
H27 H 0.3858 0.9602 0.4814 0.102 Uiso 1 1 calc R U . . .
C28 C 0.4091(5) 0.8703(5) 0.4286(3) 0.089(2) Uani 1 1 d . . . . .
H28 H 0.4344 0.9111 0.4076 0.107 Uiso 1 1 calc R U . A .
C29 C 0.4017(5) 0.7812(5) 0.4156(2) 0.0789(19) Uani 1 1 d . . . . .
H29 H 0.4220 0.7625 0.3857 0.095 Uiso 1 1 calc R U . . .
C30 C 0.3646(4) 0.7188(4) 0.4459(2) 0.0638(16) Uani 1 1 d . . . . .
C48 C -0.2151(6) 0.6403(6) 0.6884(3) 0.114(3) Uani 1 1 d D . . . .
H48A H -0.2737 0.6260 0.7030 0.171 Uiso 1 1 calc R U . . .
H48B H -0.2080 0.5975 0.6624 0.171 Uiso 1 1 calc R U . . .
H48C H -0.2219 0.6995 0.6741 0.171 Uiso 1 1 calc R U . . .
C46 C -0.1236(5) 0.6368(5) 0.7286(3) 0.087(2) Uani 1 1 d D . . . .
H46 H -0.0646 0.6433 0.7118 0.104 Uiso 1 1 calc R U . . .
C47 C -0.1233(7) 0.7148(6) 0.7650(3) 0.131(3) Uani 1 1 d . . . . .
H47A H -0.0647 0.7114 0.7903 0.197 Uiso 1 1 calc R U . . .
H47B H -0.1823 0.7122 0.7808 0.197 Uiso 1 1 calc R U . . .
H47C H -0.1227 0.7703 0.7468 0.197 Uiso 1 1 calc R U . . .
C33 C 0.3918(17) 0.869(2) 0.5962(8) 0.103(5) Uani 0.45(3) 1 d D U P A 1
H33A H 0.4478 0.9028 0.5879 0.154 Uiso 0.45(3) 1 calc R U P A 1
H33B H 0.4115 0.8081 0.6031 0.154 Uiso 0.45(3) 1 calc R U P A 1
H33C H 0.3701 0.8952 0.6254 0.154 Uiso 0.45(3) 1 calc R U P A 1
C31 C 0.3087(6) 0.8723(5) 0.5532(3) 0.086(2) Uani 0.5 1 d D . P A 1
H31 H 0.2578 0.8298 0.5610 0.103 Uiso 0.5 1 calc R U P A 1
C34 C 0.256(2) 0.9664(19) 0.5460(10) 0.109(5) Uani 0.45(3) 1 d . U P A 1
H34A H 0.3043 1.0111 0.5404 0.164 Uiso 0.45(3) 1 calc R U P A 1
H34B H 0.2281 0.9813 0.5757 0.164 Uiso 0.45(3) 1 calc R U P A 1
H34C H 0.2033 0.9642 0.5174 0.164 Uiso 0.45(3) 1 calc R U P A 1
C34B C 0.2211(16) 0.9328(16) 0.5446(8) 0.109(5) Uani 0.55(3) 1 d D U P A 2
H34D H 0.1656 0.9022 0.5250 0.164 Uiso 0.55(3) 1 calc R U P A 2
H34E H 0.2375 0.9852 0.5268 0.164 Uiso 0.55(3) 1 calc R U P A 2
H34F H 0.2033 0.9502 0.5765 0.164 Uiso 0.55(3) 1 calc R U P A 2
C31B C 0.3087(6) 0.8723(5) 0.5532(3) 0.086(2) Uani 0.5 1 d D . P A 2
H31B H 0.2891 0.8191 0.5709 0.103 Uiso 0.5 1 calc R U P A 2
C33B C 0.4004(14) 0.9167(19) 0.5881(7) 0.103(5) Uani 0.55(3) 1 d . . P A 2
H33D H 0.3792 0.9380 0.6185 0.154 Uiso 0.55(3) 1 calc R U P A 2
H33E H 0.4251 0.9662 0.5707 0.154 Uiso 0.55(3) 1 calc R U P A 2
H33F H 0.4527 0.8731 0.5964 0.154 Uiso 0.55(3) 1 calc R U P A 2
C35 C 0.2984(17) 0.6012(15) 0.3863(8) 0.115(7) Uani 0.54(3) 1 d D U P A 1
H35A H 0.3228 0.6336 0.3597 0.173 Uiso 0.54(3) 1 calc R U P A 1
H35B H 0.2305 0.6190 0.3878 0.173 Uiso 0.54(3) 1 calc R U P A 1
H35C H 0.3003 0.5379 0.3796 0.173 Uiso 0.54(3) 1 calc R U P A 1
C32 C 0.3601(6) 0.6206(5) 0.4333(3) 0.084(2) Uani 0.5 1 d D . P A 1
H32 H 0.3301 0.5901 0.4597 0.101 Uiso 0.5 1 calc R U P A 1
C36 C 0.4719(15) 0.5839(14) 0.4366(9) 0.109(5) Uani 0.54(3) 1 d . U P A 1
H36A H 0.5033 0.6118 0.4109 0.163 Uiso 0.54(3) 1 calc R U P A 1
H36B H 0.4704 0.5200 0.4317 0.163 Uiso 0.54(3) 1 calc R U P A 1
H36C H 0.5092 0.5977 0.4692 0.163 Uiso 0.54(3) 1 calc R U P A 1
C36B C 0.4418(18) 0.5671(16) 0.4577(11) 0.109(5) Uani 0.46(3) 1 d D U P A 2
H36D H 0.4365 0.5075 0.4440 0.163 Uiso 0.46(3) 1 calc R U P A 2
H36E H 0.4396 0.5646 0.4932 0.163 Uiso 0.46(3) 1 calc R U P A 2
H36F H 0.5041 0.5935 0.4522 0.163 Uiso 0.46(3) 1 calc R U P A 2
C32B C 0.3601(6) 0.6206(5) 0.4333(3) 0.084(2) Uani 0.5 1 d D . P A 2
H32B H 0.3001 0.5976 0.4454 0.101 Uiso 0.5 1 calc R U P A 2
C35B C 0.342(2) 0.6019(16) 0.3728(8) 0.106(8) Uani 0.46(3) 1 d . U P A 2
H35D H 0.3240 0.5402 0.3665 0.159 Uiso 0.46(3) 1 calc R U P A 2
H35E H 0.4030 0.6146 0.3597 0.159 Uiso 0.46(3) 1 calc R U P A 2
H35F H 0.2894 0.6400 0.3566 0.159 Uiso 0.46(3) 1 calc R U P A 2
C45 C -0.0922(8) 0.2446(7) 0.7040(4) 0.164(4) Uani 1 1 d D U . B 1
H45A H -0.1334 0.2744 0.6764 0.246 Uiso 1 1 calc R U . B 1
H45B H -0.1337 0.2218 0.7270 0.246 Uiso 1 1 calc R U . B 1
H45C H -0.0571 0.1959 0.6912 0.246 Uiso 1 1 calc R U . B 1
C43 C -0.0186(6) 0.3093(6) 0.7307(3) 0.102(2) Uani 1 1 d D U . B 1
H43 H 0.0181 0.3351 0.7054 0.123 Uiso 1 1 calc R U . B 1
C44 C 0.0584(8) 0.2610(7) 0.7695(4) 0.167(4) Uani 1 1 d . U . B 1
H44A H 0.0243 0.2290 0.7928 0.250 Uiso 1 1 calc R U . B 1
H44B H 0.1032 0.3042 0.7875 0.250 Uiso 1 1 calc R U . B 1
H44C H 0.0960 0.2194 0.7525 0.250 Uiso 1 1 calc R U . B 1
C37 C -0.0699(4) 0.4729(5) 0.7350(2) 0.0694(18) Uani 1 1 d D . . . .
C38 C -0.1169(4) 0.5466(5) 0.7539(2) 0.0761(19) Uani 1 1 d D . . C .
C39 C -0.1641(6) 0.5280(7) 0.7956(3) 0.110(3) Uani 1 1 d . . . . .
H39 H -0.1973 0.5739 0.8097 0.132 Uiso 1 1 calc R U . C .
C40 C -0.1624(7) 0.4443(9) 0.8159(3) 0.126(4) Uani 1 1 d . . . C .
H40 H -0.1943 0.4345 0.8437 0.151 Uiso 1 1 calc R U . . .
C41 C -0.1151(6) 0.3745(7) 0.7967(3) 0.109(3) Uani 1 1 d . . . . .
H41 H -0.1150 0.3181 0.8117 0.131 Uiso 1 1 calc R U . C .
C42 C -0.0666(5) 0.3866(5) 0.7545(3) 0.087(2) Uani 1 1 d . . . B .
N1 N 0.4104(3) 0.4692(3) 0.77946(17) 0.0619(13) Uani 1 1 d . . . . .
C49 C 0.4824(5) 0.4389(4) 0.8239(2) 0.0709(17) Uani 1 1 d . . . C .
H49 H 0.5491 0.4421 0.8139 0.085 Uiso 1 1 calc R U . . .
C50 C 0.4852(6) 0.5015(5) 0.8686(2) 0.097(2) Uani 1 1 d . . . . .
H50A H 0.4195 0.5034 0.8788 0.117 Uiso 1 1 calc R U . C .
H50B H 0.5018 0.5617 0.8588 0.117 Uiso 1 1 calc R U . . .
C51 C 0.5630(7) 0.4701(7) 0.9131(3) 0.126(3) Uani 1 1 d . . . C .
H51A H 0.6297 0.4755 0.9042 0.151 Uiso 1 1 calc R U . . .
H51B H 0.5598 0.5084 0.9420 0.151 Uiso 1 1 calc R U . . .
C52 C 0.5452(7) 0.3735(9) 0.9272(4) 0.141(4) Uani 1 1 d . . . . .
H52A H 0.4806 0.3684 0.9384 0.169 Uiso 1 1 calc R U . C .
H52B H 0.5967 0.3549 0.9547 0.169 Uiso 1 1 calc R U . . .
C53 C 0.5476(6) 0.3133(6) 0.8818(3) 0.121(3) Uani 1 1 d . . . C .
H53A H 0.5365 0.2516 0.8910 0.145 Uiso 1 1 calc R U . . .
H53B H 0.6133 0.3168 0.8715 0.145 Uiso 1 1 calc R U . . .
C54 C 0.4669(6) 0.3411(5) 0.8373(3) 0.098(2) Uani 1 1 d . . . . .
H54A H 0.4714 0.3032 0.8083 0.118 Uiso 1 1 calc R U . C .
H54B H 0.4007 0.3335 0.8465 0.118 Uiso 1 1 calc R U . . .
N2 N -0.1387(4) 0.6965(4) 0.43544(16) 0.0687(14) Uani 0.5 1 d . . P C 1
C55 C -0.2146(6) 0.7325(5) 0.3937(3) 0.094(2) Uani 0.590(9) 1 d . U P C 1
H55 H -0.2766 0.7012 0.3980 0.112 Uiso 0.590(9) 1 calc R U P C 1
C56 C -0.1966(9) 0.7044(9) 0.3418(5) 0.064(3) Uani 0.590(9) 1 d . U P C 1
H56A H -0.1789 0.6413 0.3413 0.077 Uiso 0.590(9) 1 calc R U P C 1
H56B H -0.1430 0.7395 0.3312 0.077 Uiso 0.590(9) 1 calc R U P C 1
C57 C -0.3021(11) 0.7232(10) 0.3052(6) 0.080(3) Uani 0.590(9) 1 d . U P C 1
H57A H -0.2990 0.7034 0.2711 0.096 Uiso 0.590(9) 1 calc R U P C 1
H57B H -0.3567 0.6920 0.3174 0.096 Uiso 0.590(9) 1 calc R U P C 1
C58 C -0.3167(12) 0.8226(10) 0.3069(5) 0.096(3) Uani 0.590(9) 1 d . . P C 1
H58A H -0.3760 0.8390 0.2833 0.115 Uiso 0.590(9) 1 calc R U P C 1
H58B H -0.2595 0.8524 0.2964 0.115 Uiso 0.590(9) 1 calc R U P C 1
C59 C -0.3293(13) 0.8565(12) 0.3625(6) 0.091(4) Uani 0.590(9) 1 d . U P C 1
H59A H -0.3321 0.9215 0.3635 0.109 Uiso 0.590(9) 1 calc R U P C 1
H59B H -0.3905 0.8327 0.3721 0.109 Uiso 0.590(9) 1 calc R U P C 1
C60 C -0.2381(10) 0.8222(8) 0.3982(5) 0.080(3) Uani 0.590(9) 1 d . U P C 1
H60A H -0.1804 0.8577 0.3928 0.096 Uiso 0.590(9) 1 calc R U P C 1
H60B H -0.2491 0.8329 0.4326 0.096 Uiso 0.590(9) 1 calc R U P C 1
N2B N -0.1387(4) 0.6965(4) 0.43544(16) 0.0687(14) Uani 0.5 1 d . . P C 2
C55B C -0.2146(6) 0.7325(5) 0.3937(3) 0.094(2) Uani 0.410(9) 1 d . U P C 2
H55B H -0.1705 0.7782 0.3828 0.112 Uiso 0.410(9) 1 calc R U P C 2
C56B C -0.2339(14) 0.6889(13) 0.3478(7) 0.064(3) Uani 0.410(9) 1 d . U P C 2
H56C H -0.2834 0.6426 0.3503 0.077 Uiso 0.410(9) 1 calc R U P C 2
H56D H -0.1727 0.6590 0.3423 0.077 Uiso 0.410(9) 1 calc R U P C 2
C57B C -0.2724(16) 0.7474(16) 0.2997(8) 0.080(3) Uani 0.410(9) 1 d . U P C 2
H57C H -0.2249 0.7939 0.2944 0.096 Uiso 0.410(9) 1 calc R U P C 2
H57D H -0.2880 0.7110 0.2695 0.096 Uiso 0.410(9) 1 calc R U P C 2
C58B C -0.3693(16) 0.7870(15) 0.3169(8) 0.096(3) Uani 0.410(9) 1 d . U P C 2
H58C H -0.4057 0.8213 0.2892 0.115 Uiso 0.410(9) 1 calc R U P C 2
H58D H -0.4119 0.7375 0.3238 0.115 Uiso 0.410(9) 1 calc R U P C 2
C59B C -0.354(2) 0.8344(18) 0.3538(10) 0.091(4) Uani 0.410(9) 1 d . U P C 2
H59C H -0.4193 0.8539 0.3608 0.109 Uiso 0.410(9) 1 calc R U P C 2
H59D H -0.3199 0.8876 0.3445 0.109 Uiso 0.410(9) 1 calc R U P C 2
C60B C -0.2917(15) 0.7974(13) 0.4064(6) 0.080(3) Uani 0.410(9) 1 d . U P C 2
H60C H -0.2592 0.8469 0.4261 0.096 Uiso 0.410(9) 1 calc R U P C 2
H60D H -0.3365 0.7677 0.4261 0.096 Uiso 0.410(9) 1 calc R U P C 2
O1 O 0.3042(3) 0.6886(3) 0.52400(13) 0.0651(11) Uani 1 1 d . . . . .
O2 O -0.0307(3) 0.4896(3) 0.68975(13) 0.0641(11) Uani 1 1 d . . . C .
O3 O -0.0119(4) 0.7702(4) 0.40660(18) 0.1029(17) Uani 1 1 d . . . C .
O4 O -0.2620(3) 0.6148(3) 0.46280(17) 0.0911(15) Uani 1 1 d . . . C .
O5 O 0.2760(3) 0.4456(4) 0.81928(15) 0.0911(15) Uani 1 1 d . . . . .
O6 O 0.5413(3) 0.4961(4) 0.73687(17) 0.1023(17) Uani 1 1 d . . . . .
Cl1 Cl 0.5879(2) 0.6897(2) 0.58271(10) 0.1421(14) Uani 0.890(6) 1 d . . P . .
C90 C 0.6104(6) 0.7509(6) 0.5312(3) 0.109(3) Uani 0.890(6) 1 d . U P . .
H90A H 0.6424 0.7120 0.5094 0.131 Uiso 0.890(6) 1 calc R U P . .
H90B H 0.5466 0.7698 0.5123 0.131 Uiso 0.890(6) 1 calc R U P . .
Cl2 Cl 0.6814(3) 0.8403(2) 0.54471(12) 0.1756(18) Uani 0.890(6) 1 d . U P . .

loop_
_atom_site_aniso_label
_atom_site_aniso_U_11
_atom_site_aniso_U_22
_atom_site_aniso_U_33
_atom_site_aniso_U_23
_atom_site_aniso_U_13
_atom_site_aniso_U_12
C1 0.052(3) 0.056(3) 0.049(3) 0.007(3) 0.014(3) -0.004(3)
C2 0.064(4) 0.062(4) 0.052(3) 0.008(3) 0.019(3) -0.004(3)
C3 0.055(3) 0.061(4) 0.046(3) 0.000(3) 0.007(3) 0.002(3)
C4 0.069(4) 0.085(5) 0.055(4) 0.008(4) 0.008(3) 0.001(4)
C5 0.067(4) 0.072(4) 0.050(4) -0.006(3) 0.004(3) 0.007(3)
C6 0.056(3) 0.064(4) 0.053(3) -0.006(3) 0.014(3) -0.004(3)
C7 0.051(3) 0.079(4) 0.060(4) -0.006(3) 0.007(3) -0.015(3)
C8 0.060(4) 0.073(4) 0.052(3) 0.001(3) 0.010(3) -0.017(3)
C9 0.053(3) 0.039(3) 0.048(3) -0.005(2) 0.012(3) -0.009(2)
C10 0.046(3) 0.050(3) 0.045(3) 0.000(2) 0.012(2) 0.001(2)
C11 0.046(3) 0.070(4) 0.045(3) 0.002(3) 0.014(3) -0.006(3)
C12 0.062(4) 0.073(4) 0.051(3) 0.006(3) 0.022(3) -0.003(3)
C13 0.056(4) 0.055(4) 0.054(3) 0.005(3) 0.012(3) 0.002(3)
C14 0.058(4) 0.071(4) 0.056(4) 0.006(3) 0.005(3) 0.007(3)
C15 0.062(4) 0.079(4) 0.060(4) 0.008(3) 0.009(3) 0.002(3)
C16 0.054(3) 0.054(3) 0.056(3) 0.004(3) 0.011(3) 0.002(3)
C17 0.042(3) 0.090(5) 0.063(4) 0.012(3) 0.012(3) 0.000(3)
C18 0.047(3) 0.076(4) 0.060(4) 0.019(3) 0.014(3) -0.001(3)
C19 0.054(3) 0.049(3) 0.049(3) 0.000(3) 0.016(3) -0.006(3)
C20 0.045(3) 0.047(3) 0.050(3) -0.001(3) 0.015(3) 0.002(2)
C21 0.052(3) 0.052(3) 0.053(3) 0.001(3) 0.015(3) -0.003(3)
C22 0.051(3) 0.046(3) 0.046(3) 0.002(2) 0.012(3) 0.003(2)
C23 0.055(3) 0.046(3) 0.036(3) -0.004(2) 0.006(2) -0.001(3)
C24 0.065(4) 0.048(3) 0.047(3) -0.005(3) 0.018(3) -0.002(3)
C25 0.055(3) 0.063(4) 0.053(3) 0.012(3) 0.016(3) -0.005(3)
C26 0.080(4) 0.058(4) 0.055(4) 0.009(3) 0.017(3) -0.003(3)
C27 0.115(6) 0.058(4) 0.086(5) 0.003(4) 0.031(4) -0.020(4)
C28 0.111(6) 0.086(5) 0.077(5) 0.016(4) 0.034(4) -0.025(4)
C29 0.095(5) 0.087(5) 0.062(4) 0.003(4) 0.034(4) -0.012(4)
C30 0.070(4) 0.061(4) 0.064(4) 0.000(3) 0.022(3) -0.010(3)
C48 0.123(7) 0.115(7) 0.092(6) -0.014(5) -0.021(5) 0.031(5)
C46 0.084(5) 0.099(6) 0.080(5) -0.012(4) 0.022(4) 0.010(4)
C47 0.136(8) 0.132(8) 0.130(7) -0.046(6) 0.035(6) -0.003(6)
C33 0.115(6) 0.107(10) 0.088(6) -0.015(8) 0.022(5) 0.007(8)
C31 0.110(6) 0.083(5) 0.069(4) -0.008(4) 0.030(4) -0.002(4)
C34 0.109(8) 0.116(8) 0.109(6) -0.017(6) 0.033(6) 0.005(6)
C34B 0.109(8) 0.116(8) 0.109(6) -0.017(6) 0.033(6) 0.005(6)
C31B 0.110(6) 0.083(5) 0.069(4) -0.008(4) 0.030(4) -0.002(4)
C33B 0.115(6) 0.107(10) 0.088(6) -0.015(8) 0.022(5) 0.007(8)
C35 0.113(10) 0.118(10) 0.117(10) -0.009(8) 0.022(8) -0.021(8)
C32 0.089(5) 0.081(5) 0.087(5) -0.011(4) 0.030(4) -0.012(4)
C36 0.116(7) 0.096(6) 0.114(8) -0.011(6) 0.021(6) 0.009(5)
C36B 0.116(7) 0.096(6) 0.114(8) -0.011(6) 0.021(6) 0.009(5)
C32B 0.089(5) 0.081(5) 0.087(5) -0.011(4) 0.030(4) -0.012(4)
C35B 0.109(11) 0.104(11) 0.103(10) -0.025(8) 0.011(8) -0.004(9)
C45 0.154(8) 0.165(9) 0.184(10) -0.039(8) 0.059(7) -0.026(7)
C43 0.100(4) 0.101(4) 0.112(4) 0.019(3) 0.033(3) 0.001(3)
C44 0.152(8) 0.156(9) 0.193(9) 0.061(8) 0.029(7) 0.047(7)
C37 0.044(3) 0.116(6) 0.053(4) 0.012(4) 0.020(3) 0.004(3)
C38 0.055(4) 0.123(6) 0.055(4) -0.001(4) 0.021(3) 0.006(4)
C39 0.097(6) 0.164(9) 0.078(5) 0.006(6) 0.038(5) 0.029(6)
C40 0.097(6) 0.195(11) 0.098(6) 0.033(7) 0.056(5) 0.020(7)
C41 0.082(5) 0.151(8) 0.099(6) 0.064(6) 0.030(5) 0.006(5)
C42 0.076(5) 0.111(6) 0.078(5) 0.039(4) 0.028(4) 0.007(4)
N1 0.054(3) 0.076(3) 0.053(3) 0.010(2) 0.002(2) 0.007(2)
C49 0.071(4) 0.077(5) 0.061(4) 0.015(3) 0.001(3) 0.001(3)
C50 0.106(6) 0.107(6) 0.074(5) -0.009(4) -0.003(4) 0.004(5)
C51 0.126(7) 0.163(9) 0.072(5) -0.004(6) -0.032(5) 0.011(7)
C52 0.117(7) 0.207(12) 0.095(7) 0.058(8) 0.002(6) 0.044(8)
C53 0.114(7) 0.130(8) 0.116(7) 0.053(6) 0.007(6) 0.024(6)
C54 0.102(6) 0.097(6) 0.091(5) 0.021(4) 0.000(4) 0.020(5)
N2 0.061(3) 0.097(4) 0.043(3) 0.007(3) -0.005(2) 0.014(3)
C55 0.093(3) 0.099(4) 0.089(3) -0.002(3) 0.012(3) 0.014(3)
C56 0.066(4) 0.062(4) 0.064(3) -0.001(3) 0.009(3) 0.002(3)
C57 0.082(5) 0.083(5) 0.074(4) 0.002(3) 0.007(3) -0.004(3)
C58 0.091(5) 0.095(5) 0.097(5) 0.014(4) 0.005(4) -0.002(4)
C59 0.090(5) 0.085(5) 0.094(5) 0.000(3) 0.007(3) 0.008(3)
C60 0.082(4) 0.078(4) 0.078(4) -0.002(3) 0.009(3) 0.003(3)
N2B 0.061(3) 0.097(4) 0.043(3) 0.007(3) -0.005(2) 0.014(3)
C55B 0.093(3) 0.099(4) 0.089(3) -0.002(3) 0.012(3) 0.014(3)
C56B 0.066(4) 0.062(4) 0.064(3) -0.001(3) 0.009(3) 0.002(3)
C57B 0.082(5) 0.083(5) 0.074(4) 0.002(3) 0.007(3) -0.004(3)
C58B 0.091(5) 0.095(5) 0.097(5) 0.014(4) 0.005(4) -0.002(4)
C59B 0.090(5) 0.085(5) 0.094(5) 0.000(3) 0.007(3) 0.008(3)
C60B 0.082(4) 0.078(4) 0.078(4) -0.002(3) 0.009(3) 0.003(3)
O1 0.050(2) 0.084(3) 0.064(2) 0.025(2) 0.0184(19) -0.005(2)
O2 0.048(2) 0.095(3) 0.053(2) 0.012(2) 0.0204(18) 0.000(2)
O3 0.091(3) 0.131(4) 0.083(3) 0.052(3) 0.003(3) -0.002(3)
O4 0.054(3) 0.117(4) 0.094(3) 0.005(3) -0.014(2) -0.011(3)
O5 0.076(3) 0.144(4) 0.055(3) 0.028(3) 0.018(2) 0.007(3)
O6 0.052(3) 0.169(5) 0.086(3) 0.040(3) 0.011(2) 0.006(3)
Cl1 0.177(3) 0.130(2) 0.118(2) 0.0246(17) 0.0194(19) -0.033(2)
C90 0.094(6) 0.141(7) 0.096(6) -0.012(6) 0.026(5) -0.024(6)
Cl2 0.192(3) 0.185(3) 0.151(3) -0.006(2) 0.031(2) -0.105(3)

loop_
_atom_type_symbol
_atom_type_description
_atom_type_scat_dispersion_real
_atom_type_scat_dispersion_imag
_atom_type_scat_source
C C 0.0033 0.0016 'International Tables Vol C Tables 4.2.6.8 and 6.1.1.4'
H H 0.0000 0.0000 'International Tables Vol C Tables 4.2.6.8 and 6.1.1.4'
N N 0.0061 0.0033 'International Tables Vol C Tables 4.2.6.8 and 6.1.1.4'
O O 0.0106 0.0060 'International Tables Vol C Tables 4.2.6.8 and 6.1.1.4'
Cl Cl 0.1484 0.1585 'International Tables Vol C Tables 4.2.6.8 and 6.1.1.4'

loop_
_geom_angle_atom_site_label_1
_geom_angle_atom_site_label_2
_geom_angle_atom_site_label_3
_geom_angle
O1 C1 C2 120.5(4)
O1 C1 C20 117.7(5)
C2 C1 C20 121.8(5)
C3 C2 C1 121.4(5)
C2 C3 C24 119.6(5)
C2 C3 C4 119.4(5)
C24 C3 C4 121.0(5)
O3 C4 N2 120.7(6)
O3 C4 C3 121.6(6)
N2 C4 C3 117.6(5)
O4 C5 N2 121.0(6)
O4 C5 C6 122.4(6)
N2 C5 C6 116.5(5)
C7 C6 C24 117.5(5)
C7 C6 C5 120.2(5)
C24 C6 C5 122.3(5)
C6 C7 C8 121.8(5)
C7 C8 C9 122.4(5)
C8 C9 C23 117.5(5)
C8 C9 C10 123.5(5)
C23 C9 C10 119.1(4)
C11 C10 C22 117.6(5)
C11 C10 C9 124.7(5)
C22 C10 C9 117.7(4)
O2 C11 C12 120.9(4)
O2 C11 C10 117.7(5)
C12 C11 C10 121.4(5)
C13 C12 C11 122.5(5)
C12 C13 C21 118.6(5)
C12 C13 C14 120.4(5)
C21 C13 C14 121.0(5)
O5 C14 N1 121.5(5)
O5 C14 C13 120.2(5)
N1 C14 C13 118.3(5)
O6 C15 N1 121.0(5)
O6 C15 C16 122.2(5)
N1 C15 C16 116.9(5)
C17 C16 C21 118.4(5)
C17 C16 C15 119.5(5)
C21 C16 C15 122.1(5)
C16 C17 C18 121.0(5)
C17 C18 C19 122.7(5)
C18 C19 C22 117.6(5)
C18 C19 C20 123.5(4)
C22 C19 C20 118.9(4)
C1 C20 C23 116.9(5)
C1 C20 C19 125.1(5)
C23 C20 C19 117.9(4)
C16 C21 C13 118.2(5)
C16 C21 C22 122.0(5)
C13 C21 C22 119.8(5)
C21 C22 C10 119.7(4)
C21 C22 C19 117.9(5)
C10 C22 C19 122.4(5)
C24 C23 C9 117.9(5)
C24 C23 C20 120.3(4)
C9 C23 C20 121.8(5)
C3 C24 C6 118.0(5)
C3 C24 C23 119.7(5)
C6 C24 C23 122.3(5)
C26 C25 C30 124.0(5)
C26 C25 O1 118.3(5)
C30 C25 O1 117.5(5)
C25 C26 C27 117.2(5)
C25 C26 C31 121.8(5)
C27 C26 C31 121.0(6)
C28 C27 C26 120.7(6)
C29 C28 C27 120.5(6)
C28 C29 C30 121.3(6)
C29 C30 C25 116.3(6)
C29 C30 C32 121.9(6)
C25 C30 C32 121.7(5)
C38 C46 C48 109.8(6)
C38 C46 C47 113.7(6)
C48 C46 C47 110.7(6)
C33 C31 C26 112.6(11)
C33 C31 C34 113.4(14)
C26 C31 C34 110.8(11)
C35 C32 C30 113.2(11)
C35 C32 C36 113.2(11)
C30 C32 C36 108.5(9)
C45 C43 C42 113.6(7)
C45 C43 C44 110.7(8)
C42 C43 C44 111.2(7)
C42 C37 C38 125.3(6)
C42 C37 O2 119.4(6)
C38 C37 O2 115.1(6)
C39 C38 C37 115.1(7)
C39 C38 C46 122.4(7)
C37 C38 C46 122.4(5)
C40 C39 C38 121.4(8)
C39 C40 C41 121.8(8)
C40 C41 C42 120.7(8)
C37 C42 C41 115.7(7)
C37 C42 C43 122.4(6)
C41 C42 C43 121.8(7)
C14 N1 C15 123.5(5)
C14 N1 C49 119.8(5)
C15 N1 C49 116.7(5)
N1 C49 C50 112.4(5)
N1 C49 C54 112.5(5)
C50 C49 C54 112.9(6)
C49 C50 C51 110.9(6)
C52 C51 C50 111.6(7)
C51 C52 C53 109.6(8)
C52 C53 C54 111.2(7)
C49 C54 C53 109.4(7)
C4 N2 C5 124.1(5)
C4 N2 C55 119.6(5)
C5 N2 C55 116.2(5)
C60 C55 N2 115.0(8)
C60 C55 C56 114.9(9)
N2 C55 C56 113.6(7)
C55 C56 C57 104.8(9)
C58 C57 C56 105.1(11)
C57 C58 C59 111.8(12)
C60 C59 C58 106.5(13)
C55 C60 C59 116.3(11)
C58B C57B C56B 98.6(16)
C59B C58B C57B 115(2)
C58B C59B C60B 121(2)
C1 O1 C25 119.8(4)
C11 O2 C37 120.8(4)
Cl2 C90 Cl1 114.9(5)

loop_
_geom_bond_atom_site_label_1
_geom_bond_atom_site_label_2
_geom_bond_distance
C1 O1 1.367(6)
C1 C2 1.401(7)
C1 C20 1.403(7)
C2 C3 1.365(7)
C3 C24 1.414(7)
C3 C4 1.476(8)
C4 O3 1.220(7)
C4 N2 1.389(7)
C5 O4 1.212(7)
C5 N2 1.399(7)
C5 C6 1.463(8)
C6 C7 1.366(7)
C6 C24 1.417(7)
C7 C8 1.382(7)
C8 C9 1.399(7)
C9 C23 1.435(6)
C9 C10 1.471(7)
C10 C11 1.399(7)
C10 C22 1.428(7)
C11 O2 1.368(6)
C11 C12 1.376(7)
C12 C13 1.364(7)
C13 C21 1.418(7)
C13 C14 1.486(7)
C14 O5 1.220(6)
C14 N1 1.383(7)
C15 O6 1.208(6)
C15 N1 1.416(7)
C15 C16 1.480(8)
C16 C17 1.365(7)
C16 C21 1.414(7)
C17 C18 1.393(7)
C18 C19 1.395(7)
C19 C22 1.439(7)
C19 C20 1.466(7)
C20 C23 1.440(7)
C21 C22 1.423(7)
C23 C24 1.421(7)
C25 C26 1.373(8)
C25 C30 1.403(7)
C25 O1 1.412(6)
C26 C27 1.384(8)
C26 C31 1.520(8)
C27 C28 1.382(9)
C28 C29 1.372(9)
C29 C30 1.381(8)
C30 C32 1.501(8)
C48 C46 1.508(8)
C46 C38 1.502(9)
C46 C47 1.517(9)
C33 C31 1.477(16)
C31 C34 1.57(2)
C35 C32 1.428(16)
C32 C36 1.59(2)
C45 C43 1.485(10)
C43 C42 1.512(10)
C43 C44 1.530(11)
C37 C42 1.386(9)
C37 C38 1.402(8)
C37 O2 1.420(6)
C38 C39 1.399(9)
C39 C40 1.359(12)
C40 C41 1.364(12)
C41 C42 1.406(9)
N1 C49 1.484(7)
C49 C50 1.514(9)
C49 C54 1.524(9)
C50 C51 1.533(9)
C51 C52 1.516(12)
C52 C53 1.517(12)
C53 C54 1.540(9)
N2 C55 1.493(8)
C55 C60 1.383(13)
C55 C56 1.513(14)
C56 C57 1.621(19)
C57 C58 1.50(2)
C58 C59 1.61(2)
C59 C60 1.52(2)
C56B C57B 1.58(3)
C57B C58B 1.57(3)
C58B C59B 1.21(3)
C59B C60B 1.62(3)
Cl1 C90 1.723(9)
C90 Cl2 1.648(9)

loop_
_geom_torsion_atom_site_label_1
_geom_torsion_atom_site_label_2
_geom_torsion_atom_site_label_3
_geom_torsion_atom_site_label_4
_geom_torsion
O1 C1 C2 C3 177.4(5)
C20 C1 C2 C3 -2.3(9)
C1 C2 C3 C24 0.2(8)
C1 C2 C3 C4 -179.8(5)
C2 C3 C4 O3 -2.7(9)
C24 C3 C4 O3 177.3(6)
C2 C3 C4 N2 178.5(5)
C24 C3 C4 N2 -1.5(8)
O4 C5 C6 C7 -0.5(9)
N2 C5 C6 C7 177.2(5)
O4 C5 C6 C24 177.8(6)
N2 C5 C6 C24 -4.5(8)
C24 C6 C7 C8 5.7(8)
C5 C6 C7 C8 -175.9(5)
C6 C7 C8 C9 -1.2(9)
C7 C8 C9 C23 -6.4(8)
C7 C8 C9 C10 171.7(5)
C8 C9 C10 C11 -12.2(8)
C23 C9 C10 C11 165.9(5)
C8 C9 C10 C22 167.5(5)
C23 C9 C10 C22 -14.4(7)
C22 C10 C11 O2 -179.3(5)
C9 C10 C11 O2 0.4(8)
C22 C10 C11 C12 -0.4(8)
C9 C10 C11 C12 179.2(5)
O2 C11 C12 C13 173.9(5)
C10 C11 C12 C13 -4.9(9)
C11 C12 C13 C21 4.2(9)
C11 C12 C13 C14 -173.8(5)
C12 C13 C14 O5 -3.7(9)
C21 C13 C14 O5 178.4(6)
C12 C13 C14 N1 175.1(5)
C21 C13 C14 N1 -2.7(8)
O6 C15 C16 C17 -0.1(10)
N1 C15 C16 C17 -179.8(5)
O6 C15 C16 C21 177.6(6)
N1 C15 C16 C21 -2.2(8)
C21 C16 C17 C18 3.1(9)
C15 C16 C17 C18 -179.2(6)
C16 C17 C18 C19 -1.2(10)
C17 C18 C19 C22 -4.0(8)
C17 C18 C19 C20 176.3(5)
O1 C1 C20 C23 -179.6(4)
C2 C1 C20 C23 0.1(8)
O1 C1 C20 C19 2.1(8)
C2 C1 C20 C19 -178.2(5)
C18 C19 C20 C1 -14.1(8)
C22 C19 C20 C1 166.3(5)
C18 C19 C20 C23 167.7(5)
C22 C19 C20 C23 -11.9(7)
C17 C16 C21 C13 179.5(5)
C15 C16 C21 C13 1.9(8)
C17 C16 C21 C22 0.5(8)
C15 C16 C21 C22 -177.2(5)
C12 C13 C21 C16 -177.3(5)
C14 C13 C21 C16 0.6(8)
C12 C13 C21 C22 1.7(8)
C14 C13 C21 C22 179.7(5)
C16 C21 C22 C10 172.2(5)
C13 C21 C22 C10 -6.9(8)
C16 C21 C22 C19 -5.6(8)
C13 C21 C22 C19 175.3(5)
C11 C10 C22 C21 6.2(7)
C9 C10 C22 C21 -173.6(5)
C11 C10 C22 C19 -176.2(5)
C9 C10 C22 C19 4.1(7)
C18 C19 C22 C21 7.2(7)
C20 C19 C22 C21 -173.2(5)
C18 C19 C22 C10 -170.5(5)
C20 C19 C22 C10 9.1(7)
C8 C9 C23 C24 8.9(7)
C10 C9 C23 C24 -169.2(4)
C8 C9 C23 C20 -170.1(5)
C10 C9 C23 C20 11.7(7)
C1 C20 C23 C24 4.2(7)
C19 C20 C23 C24 -177.5(5)
C1 C20 C23 C9 -176.8(5)
C19 C20 C23 C9 1.6(7)
C2 C3 C24 C6 -176.6(5)
C4 C3 C24 C6 3.4(8)
C2 C3 C24 C23 4.1(8)
C4 C3 C24 C23 -175.9(5)
C7 C6 C24 C3 178.0(5)
C5 C6 C24 C3 -0.3(8)
C7 C6 C24 C23 -2.7(8)
C5 C6 C24 C23 178.9(5)
C9 C23 C24 C3 174.6(5)
C20 C23 C24 C3 -6.3(7)
C9 C23 C24 C6 -4.6(7)
C20 C23 C24 C6 174.4(5)
C30 C25 C26 C27 -1.0(9)
O1 C25 C26 C27 173.8(5)
C30 C25 C26 C31 -178.7(6)
O1 C25 C26 C31 -3.8(9)
C25 C26 C27 C28 1.5(10)
C31 C26 C27 C28 179.1(7)
C26 C27 C28 C29 -1.0(12)
C27 C28 C29 C30 0.0(11)
C28 C29 C30 C25 0.5(10)
C28 C29 C30 C32 -177.3(7)
C26 C25 C30 C29 0.1(9)
O1 C25 C30 C29 -174.8(5)
C26 C25 C30 C32 177.9(6)
O1 C25 C30 C32 3.0(9)
C25 C26 C31 C33 88.9(16)
C27 C26 C31 C33 -88.6(16)
C25 C26 C31 C34 -143.0(14)
C27 C26 C31 C34 39.5(16)
C29 C30 C32 C35 -61.0(14)
C25 C30 C32 C35 121.3(13)
C29 C30 C32 C36 65.6(13)
C25 C30 C32 C36 -112.1(12)
C42 C37 C38 C39 -0.6(10)
O2 C37 C38 C39 174.0(6)
C42 C37 C38 C46 -175.7(6)
O2 C37 C38 C46 -1.0(9)
C48 C46 C38 C39 -88.1(8)
C47 C46 C38 C39 36.5(10)
C48 C46 C38 C37 86.5(8)
C47 C46 C38 C37 -148.9(7)
C37 C38 C39 C40 0.7(12)
C46 C38 C39 C40 175.8(8)
C38 C39 C40 C41 -0.2(15)
C39 C40 C41 C42 -0.4(15)
C38 C37 C42 C41 0.0(10)
O2 C37 C42 C41 -174.4(6)
C38 C37 C42 C43 177.1(7)
O2 C37 C42 C43 2.6(10)
C40 C41 C42 C37 0.5(12)
C40 C41 C42 C43 -176.6(8)
C45 C43 C42 C37 -107.0(9)
C44 C43 C42 C37 127.4(8)
C45 C43 C42 C41 69.9(10)
C44 C43 C42 C41 -55.7(10)
O5 C14 N1 C15 -178.7(6)
C13 C14 N1 C15 2.5(8)
O5 C14 N1 C49 1.9(9)
C13 C14 N1 C49 -176.9(5)
O6 C15 N1 C14 -179.9(6)
C16 C15 N1 C14 -0.1(9)
O6 C15 N1 C49 -0.5(9)
C16 C15 N1 C49 179.3(5)
C14 N1 C49 C50 -67.1(7)
C15 N1 C49 C50 113.5(6)
C14 N1 C49 C54 61.7(7)
C15 N1 C49 C54 -117.8(6)
N1 C49 C50 C51 -177.9(6)
C54 C49 C50 C51 53.5(9)
C49 C50 C51 C52 -54.6(10)
C50 C51 C52 C53 57.6(10)
C51 C52 C53 C54 -59.3(10)
N1 C49 C54 C53 177.0(6)
C50 C49 C54 C53 -54.6(8)
C52 C53 C54 C49 57.3(10)
O3 C4 N2 C5 177.4(6)
C3 C4 N2 C5 -3.8(9)
O3 C4 N2 C55 0.4(9)
C3 C4 N2 C55 179.2(5)
O4 C5 N2 C4 -175.7(6)
C6 C5 N2 C4 6.6(8)
O4 C5 N2 C55 1.5(9)
C6 C5 N2 C55 -176.3(5)
C4 N2 C55 C60 -73.6(10)
C5 N2 C55 C60 109.1(10)
C4 N2 C55 C56 61.5(10)
C5 N2 C55 C56 -115.7(8)
C60 C55 C56 C57 -61.9(15)
N2 C55 C56 C57 162.9(8)
C55 C56 C57 C58 64.0(15)
C56 C57 C58 C59 -64.0(16)
C57 C58 C59 C60 54.5(17)
N2 C55 C60 C59 -168.2(10)
C56 C55 C60 C59 57.2(17)
C58 C59 C60 C55 -48.6(17)
C56B C57B C58B C59B 63(3)
C57B C58B C59B C60B -56(3)
C2 C1 O1 C25 9.8(8)
C20 C1 O1 C25 -170.5(5)
C26 C25 O1 C1 87.8(6)
C30 C25 O1 C1 -97.0(6)
C12 C11 O2 C37 10.8(8)
C10 C11 O2 C37 -170.4(5)
C42 C37 O2 C11 -83.6(7)
C38 C37 O2 C11 101.4(6)
